data_4319375
loop_
_publ_author_name
'F. Albert Cotton'
'James P. Donahue'
'Chun Lin'
'Carlos A. Murillo'

_publ_section_title
;
 The Simplest Supramolecular Complexes Containing Pairs of
 Mo2(formamidinate)3 Units Linked with Various Dicarboxylates: Preparative
 Methods, Structures, and Electrochemistry
;
_journal_name_full 'Inorganic Chemistry'
_journal_page_first 1234
_journal_page_last 1244
_journal_paper_doi 10.1021/ic000934o
_journal_volume 40
_journal_year 2001
_chemical_compound_source synthesized
_chemical_formula_analytical 'not measured'
_chemical_formula_moiety
;
 [[(H3 C O C6 H4 N)2 C H]3 Mo2]2 (O2 C C H (C H2 C H2)2 H C C O2)
 . (C H2 Cl2)3.5 . C6 H14
;
_chemical_formula_structural
;
 [Mo2(DAniF)3]2(mu-O2CC(H)(CH2CH2)2(H)CCO2).3.5(CH2Cl2).C6H14
;
_chemical_formula_sum 'C107.5 H121 Cl7 Mo4 N12 O16'
_chemical_formula_weight 2469.07
_chemical_melting_point ?
_chemical_name_systematic
;
 ?
;
_space_group_IT_number 14
_symmetry_cell_setting monoclinic
_symmetry_space_group_name_Hall '-P 2yn'
_symmetry_space_group_name_H-M 'P 1 21/n 1'
_atom_sites_solution_hydrogens geom
_atom_sites_solution_primary direct
_atom_sites_solution_secondary difmap
_audit_creation_method SHELXL
_cell_angle_alpha 90.00
_cell_angle_beta 93.190(10)
_cell_angle_gamma 90.00
_cell_formula_units_Z 4
_cell_length_a 19.548(2)
_cell_length_b 17.413(3)
_cell_length_c 32.123(5)
_cell_measurement_reflns_used 232
_cell_measurement_temperature 213(2)
_cell_measurement_theta_max 20.8
_cell_measurement_theta_min 9.1
_cell_volume 10917(3)
_computing_cell_refinement 'MADNES (Enraf-Nonius, 1989)'
_computing_data_collection 'MADNES (Enraf-Nonius, 1989)'
_computing_data_reduction 'PROCOR (Kabsch, 1988)'
_computing_molecular_graphics 'SHELXTL V.5 (Siemens, 1994)'
_computing_publication_material CIFTAB
_computing_structure_refinement 'SHELXL-93 (Sheldrick, 1993)'
_computing_structure_solution 'SHELXS-86 (Sheldrick, 1990)'
_diffrn_ambient_temperature 213(2)
_diffrn_measurement_device 'Enraf-Nonius FAST area detector'
_diffrn_measurement_method 'ellipsoid-mask fitting'
_diffrn_radiation_monochromator graphite
_diffrn_radiation_source 'fine-focus sealed tube'
_diffrn_radiation_type MoK\a
_diffrn_radiation_wavelength 0.71073
_diffrn_reflns_av_R_equivalents 0.0346
_diffrn_reflns_av_sigmaI/netI 0.0327
_diffrn_reflns_limit_h_max 19
_diffrn_reflns_limit_h_min -21
_diffrn_reflns_limit_k_max 18
_diffrn_reflns_limit_k_min -18
_diffrn_reflns_limit_l_max 25
_diffrn_reflns_limit_l_min -33
_diffrn_reflns_number 26753
_diffrn_reflns_theta_max 22.58
_diffrn_reflns_theta_min 1.98
_diffrn_standards_number 'none (area detector data)'
_exptl_absorpt_coefficient_mu 0.689
_exptl_absorpt_correction_T_max 0.759
_exptl_absorpt_correction_T_min 0.527
_exptl_absorpt_correction_type multi-scan
_exptl_crystal_colour yellow
_exptl_crystal_density_diffrn 1.502
_exptl_crystal_density_meas ?
_exptl_crystal_density_method none
_exptl_crystal_description needle
_exptl_crystal_F_000 5060
_exptl_crystal_size_max 0.55
_exptl_crystal_size_mid 0.40
_exptl_crystal_size_min 0.40
_refine_diff_density_max 1.475
_refine_diff_density_min -1.115
_refine_diff_density_rms 0.137
_refine_ls_extinction_coef noref
_refine_ls_extinction_method none
_refine_ls_goodness_of_fit_all 1.074
_refine_ls_goodness_of_fit_obs 1.060
_refine_ls_hydrogen_treatment noref
_refine_ls_matrix_type full
_refine_ls_number_parameters 1295
_refine_ls_number_reflns 11782
_refine_ls_number_restraints 0
_refine_ls_restrained_S_all 1.144
_refine_ls_restrained_S_obs 1.060
_refine_ls_R_factor_all 0.0925
_refine_ls_R_factor_obs 0.0772
_refine_ls_shift/esd_max 0.268
_refine_ls_shift/esd_mean 0.011
_refine_ls_structure_factor_coef Fsqd
_refine_ls_weighting_details 'w=1/[\s^2^(Fo^2^)+(0.0749P)^2^+180.3157P] where P=(Fo^2^+2Fc^2^)/3'
_refine_ls_weighting_scheme calc
_refine_ls_wR_factor_all 0.2320
_refine_ls_wR_factor_obs 0.1979
_reflns_number_observed 10183
_reflns_number_total 11900
_reflns_observed_criterion >2sigma(I)
_cod_data_source_file ic000934o_09.cif
_cod_data_source_block '[Mo2(DAniF)3]2(mu-O2CC(H)(CH2CH2)2(H)CCO2).3.5(CH2Cl2).C6H14'
_cod_depositor_comments
;
The following automatic conversions were performed:

'_chemical_melting_point' value 'not measured' was changed to '?' -
the value is undefined or not given.

Automatic conversion script
Id: cif_fix_values 1569 2011-02-09 13:29:24Z adriana 

The following automatic conversions were performed:

'_geom_angle_publ_flag' value 'Y' changed to 'y' according to the
built-in table from CIF Core dictionary named 'cif_core.dic' version
2.4.1 from 2010-06-29 (102 times).

'_geom_angle_publ_flag' value 'N'
changed to 'n' according to the built-in table from CIF Core
dictionary named 'cif_core.dic' version 2.4.1 from 2010-06-29 (191
time).

'_geom_bond_publ_flag' value 'Y' changed to 'y' according to
the built-in table from CIF Core dictionary named 'cif_core.dic'
version 2.4.1 from 2010-06-29 (54 times).

'_geom_bond_publ_flag'
value 'N' changed to 'n' according to the built-in table from CIF
Core dictionary named 'cif_core.dic' version 2.4.1 from 2010-06-29
(127 times).

Automatic conversion script
Id: cif_fix_values 1646 2011-03-28 12:23:43Z adriana 

The following automatic conversions were performed:

'_exptl_crystal_density_meas' value 'not measured' was changed to '?'
- the value is perceived as not measured.

Automatic conversion script
Id: cif_fix_values 3008 2015-01-20 13:52:24Z robertas 

The following automatic conversions were performed:

'_refine_ls_weighting_scheme' value 'calc
w=1/[\s^2^(Fo^2^)+(0.0749P)^2^+180.3157P] where P=(Fo^2^+2Fc^2^)/3'
was changed to 'calc'. New tag '_refine_ls_weighting_details' was
created. The value of the new tag was set to
'w=1/[\s^2^(Fo^2^)+(0.0749P)^2^+180.3157P] where P=(Fo^2^+2Fc^2^)/3'.

Automatic conversion script
Id: cif_fix_values 3143 2015-03-26 13:38:13Z robertas 
;
_cod_original_cell_volume 10917.8(26)
_cod_original_formula_sum 'C107.50 H121 Cl7 Mo4 N12 O16'
_cod_database_code 4319375

loop_
_symmetry_equiv_pos_as_xyz
'x, y, z'
'-x+1/2, y+1/2, -z+1/2'
'-x, -y, -z'
'x-1/2, -y-1/2, z-1/2'

loop_
_atom_site_aniso_label
_atom_site_aniso_U_11
_atom_site_aniso_U_22
_atom_site_aniso_U_33
_atom_site_aniso_U_23
_atom_site_aniso_U_13
_atom_site_aniso_U_12
Mo1 0.0296(5) 0.0288(5) 0.0380(6) -0.0003(4) 0.0017(5) -0.0014(4)
Mo2 0.0284(5) 0.0262(5) 0.0395(6) 0.0003(4) 0.0023(5) 0.0007(4)
Mo3 0.0331(5) 0.0293(5) 0.0360(6) -0.0010(4) -0.0005(5) 0.0038(4)
Mo4 0.0330(5) 0.0266(5) 0.0354(6) -0.0014(4) -0.0013(5) 0.0032(4)
Cl1A 0.072(4) 0.115(9) 0.120(9) -0.037(6) -0.022(5) -0.003(5)
Cl2A 0.121(7) 0.098(7) 0.175(8) -0.046(7) 0.031(6) -0.020(6)
Cl1B 0.072(4) 0.115(9) 0.120(9) -0.037(6) -0.022(5) -0.003(5)
Cl2B 0.121(7) 0.098(7) 0.175(8) -0.046(7) 0.031(6) -0.020(6)
C61A 0.113(23) 0.120(22) 0.082(19) 0.040(15) 0.011(18) 0.018(17)
C61B 0.113(23) 0.120(22) 0.082(19) 0.040(15) 0.011(18) 0.018(17)
O1 0.030(4) 0.029(4) 0.041(5) -0.001(3) 0.008(4) 0.005(3)
O2 0.025(4) 0.024(4) 0.052(5) -0.005(3) 0.002(4) 0.008(3)
O3 0.037(4) 0.029(4) 0.045(5) -0.002(3) 0.000(4) 0.005(3)
O4 0.030(4) 0.032(4) 0.047(5) -0.003(3) 0.001(4) 0.004(3)
O5 0.083(7) 0.061(6) 0.060(6) -0.023(5) 0.009(6) -0.011(5)
O6 0.135(11) 0.085(8) 0.055(7) 0.022(6) 0.014(7) 0.016(7)
O7 0.132(13) 0.189(16) 0.042(8) 0.000(8) -0.040(8) 0.034(11)
O8 0.055(6) 0.069(6) 0.056(6) -0.006(4) 0.016(5) 0.006(5)
O9 0.084(8) 0.109(9) 0.046(7) 0.009(5) 0.008(6) -0.040(6)
O10 0.045(5) 0.042(5) 0.052(6) -0.016(4) 0.003(4) 0.003(4)
O11 0.106(10) 0.088(8) 0.080(9) 0.043(6) 0.004(8) 0.000(7)
O12 0.107(9) 0.065(6) 0.049(6) -0.015(5) 0.000(6) 0.021(6)
O13 0.062(6) 0.103(8) 0.041(6) -0.009(5) 0.012(5) 0.007(5)
O14 0.059(6) 0.081(7) 0.049(7) 0.012(5) -0.015(6) -0.003(5)
O15 0.059(6) 0.070(6) 0.041(6) -0.002(4) -0.002(5) -0.010(5)
O16 0.054(6) 0.047(5) 0.067(6) 0.013(4) 0.016(5) -0.004(4)
N1 0.023(5) 0.034(5) 0.032(6) 0.005(4) -0.008(4) -0.006(4)
N2 0.027(5) 0.031(5) 0.036(6) 0.004(4) 0.001(4) -0.007(4)
N3 0.040(6) 0.025(5) 0.048(7) 0.003(4) -0.008(5) -0.008(4)
N4 0.027(5) 0.030(5) 0.043(6) -0.001(4) -0.005(5) 0.003(4)
N5 0.028(5) 0.031(5) 0.038(6) 0.000(4) 0.002(5) 0.000(4)
N6 0.027(5) 0.026(5) 0.045(6) -0.004(4) 0.005(5) -0.001(4)
N7 0.049(6) 0.030(5) 0.037(6) 0.006(4) 0.005(5) 0.002(4)
N8 0.036(5) 0.023(5) 0.049(6) -0.004(4) 0.005(5) 0.000(4)
N9 0.027(5) 0.043(5) 0.032(6) 0.002(4) -0.002(5) -0.001(4)
N10 0.029(5) 0.022(4) 0.041(6) 0.002(4) -0.001(5) 0.005(4)
N11 0.040(6) 0.033(5) 0.039(6) -0.003(4) 0.001(5) 0.005(4)
N12 0.033(5) 0.025(5) 0.045(6) -0.003(4) 0.002(5) 0.007(4)
C1 0.031(6) 0.025(5) 0.045(8) -0.002(5) 0.002(6) -0.007(5)
C2 0.039(7) 0.019(5) 0.045(8) 0.001(5) -0.004(7) 0.003(4)
C3 0.025(6) 0.033(6) 0.039(7) -0.006(5) -0.010(5) 0.007(4)
C4 0.029(6) 0.046(7) 0.043(8) 0.004(5) 0.001(6) 0.012(5)
C5 0.034(6) 0.036(6) 0.058(8) 0.000(5) 0.008(6) 0.009(5)
C6 0.033(6) 0.032(6) 0.053(8) -0.005(5) -0.005(6) -0.001(5)
C7 0.033(6) 0.048(7) 0.033(7) -0.001(5) -0.002(6) 0.013(5)
C8 0.041(7) 0.041(7) 0.048(8) 0.017(5) 0.006(6) 0.008(5)
C9 0.036(7) 0.031(6) 0.051(8) -0.006(5) 0.017(6) -0.010(5)
C10 0.031(6) 0.039(6) 0.042(7) -0.007(5) 0.003(6) -0.008(5)
C11 0.056(8) 0.038(7) 0.043(8) -0.007(5) 0.003(7) -0.004(6)
C12 0.065(9) 0.066(9) 0.035(8) -0.007(6) 0.008(7) -0.008(7)
C13 0.046(7) 0.053(8) 0.041(8) -0.011(6) 0.000(7) -0.003(6)
C14 0.055(8) 0.036(7) 0.060(9) -0.014(6) -0.005(7) -0.008(6)
C15 0.038(7) 0.035(6) 0.054(8) -0.002(5) 0.009(6) -0.004(5)
C16 0.131(17) 0.064(10) 0.102(14) -0.046(10) 0.032(13) -0.029(11)
C17 0.036(6) 0.019(5) 0.057(8) -0.001(5) -0.001(6) -0.007(5)
C18 0.045(7) 0.034(6) 0.046(8) 0.006(5) 0.001(6) 0.000(5)
C19 0.055(8) 0.059(8) 0.047(9) -0.011(6) 0.012(7) 0.003(6)
C20 0.077(10) 0.051(8) 0.052(9) 0.012(6) 0.000(8) -0.003(7)
C21 0.073(10) 0.042(7) 0.056(9) 0.005(6) -0.007(8) 0.018(7)
C22 0.053(8) 0.047(7) 0.047(8) 0.001(6) 0.000(7) 0.003(6)
C23 0.195(26) 0.110(15) 0.049(11) 0.005(9) 0.039(14) -0.001(15)
C24 0.027(6) 0.031(6) 0.064(9) -0.001(5) 0.007(7) -0.003(5)
C25 0.033(6) 0.030(6) 0.053(9) -0.001(5) 0.001(7) -0.002(5)
C26 0.032(6) 0.047(7) 0.043(8) 0.003(5) -0.011(6) -0.013(5)
C27 0.047(8) 0.057(8) 0.058(10) -0.007(6) -0.007(8) -0.003(6)
C28 0.074(12) 0.126(16) 0.054(12) 0.006(10) 0.009(10) 0.010(11)
C29 0.067(10) 0.082(11) 0.068(12) 0.014(8) -0.019(9) 0.014(8)
C30 0.057(9) 0.070(10) 0.047(9) 0.000(7) -0.009(8) 0.006(7)
C31 0.348(55) 0.220(35) 0.095(21) 0.050(22) -0.061(27) 0.140(37)
C32 0.031(6) 0.039(6) 0.043(8) 0.006(5) 0.002(6) 0.010(5)
C33 0.037(6) 0.018(5) 0.054(8) -0.010(5) -0.002(6) 0.001(4)
C34 0.048(8) 0.032(6) 0.052(8) -0.006(5) -0.006(7) 0.006(5)
C35 0.035(7) 0.037(6) 0.060(9) -0.001(5) 0.011(7) 0.006(5)
C36 0.033(7) 0.048(7) 0.062(9) 0.000(6) 0.004(7) -0.001(5)
C37 0.034(7) 0.057(8) 0.045(8) 0.000(6) -0.006(6) 0.004(6)
C38 0.067(10) 0.079(10) 0.059(10) -0.019(7) 0.006(9) 0.008(8)
C39 0.027(6) 0.030(6) 0.045(8) 0.009(5) -0.003(6) 0.003(4)
C40 0.038(7) 0.026(5) 0.042(7) -0.002(5) 0.001(6) -0.005(5)
C41 0.053(8) 0.040(7) 0.048(8) -0.002(5) -0.003(7) -0.010(6)
C42 0.061(9) 0.078(10) 0.051(9) 0.012(7) 0.017(8) -0.035(8)
C43 0.050(8) 0.069(9) 0.036(8) -0.002(6) -0.002(7) -0.017(7)
C44 0.052(8) 0.062(9) 0.055(9) 0.000(6) -0.007(7) -0.021(7)
C45 0.038(7) 0.061(8) 0.047(9) 0.002(6) 0.001(7) -0.016(6)
C46 0.095(14) 0.125(16) 0.046(10) 0.010(9) -0.002(10) -0.019(11)
C47 0.023(5) 0.035(6) 0.039(7) -0.007(5) 0.008(6) -0.002(5)
C48 0.046(7) 0.035(6) 0.037(7) 0.002(5) 0.003(6) 0.000(5)
C49 0.040(7) 0.023(6) 0.054(8) -0.006(5) 0.001(6) -0.001(5)
C50 0.029(6) 0.045(7) 0.054(9) -0.009(6) 0.014(6) 0.003(5)
C51 0.049(8) 0.050(8) 0.048(8) 0.000(6) 0.007(7) -0.004(6)
C52 0.040(7) 0.031(6) 0.049(8) -0.005(5) -0.003(6) 0.005(5)
C53 0.052(8) 0.055(8) 0.072(10) -0.025(7) 0.002(8) -0.007(6)
C54 0.027(6) 0.026(6) 0.054(8) -0.002(5) -0.006(6) 0.000(4)
C55 0.045(7) 0.031(6) 0.054(9) -0.009(5) 0.011(7) 0.004(5)
C56 0.060(9) 0.042(7) 0.056(9) -0.008(6) 0.010(8) -0.001(6)
C57 0.067(10) 0.073(10) 0.044(9) 0.008(7) 0.004(8) 0.019(8)
C58 0.082(11) 0.033(7) 0.068(11) 0.017(6) 0.023(10) 0.008(7)
C59 0.062(9) 0.054(9) 0.075(11) 0.018(7) 0.016(9) -0.004(7)
C60 0.038(7) 0.052(8) 0.060(9) 0.011(6) 0.000(7) -0.004(6)
C62 0.042(7) 0.021(5) 0.052(8) -0.005(5) 0.001(6) -0.003(5)
C63 0.049(8) 0.043(7) 0.048(8) 0.000(6) 0.000(7) 0.001(6)
C64 0.083(11) 0.042(8) 0.052(9) 0.000(6) 0.004(8) -0.004(7)
C65 0.045(7) 0.042(7) 0.048(9) 0.000(6) -0.002(7) -0.003(6)
C66 0.048(8) 0.039(7) 0.064(10) -0.020(6) 0.014(7) -0.006(6)
C67 0.036(6) 0.033(6) 0.048(8) -0.002(5) -0.003(6) -0.008(5)
C68 0.084(11) 0.070(10) 0.068(11) -0.022(8) 0.012(9) 0.008(8)
C69 0.031(6) 0.029(6) 0.046(8) 0.002(5) -0.001(6) 0.012(5)
C70 0.044(7) 0.030(6) 0.042(7) -0.007(5) 0.003(6) -0.002(5)
C71 0.041(7) 0.044(7) 0.050(8) 0.000(5) 0.000(6) 0.005(5)
C72 0.035(7) 0.072(9) 0.044(8) 0.015(6) -0.009(7) -0.002(6)
C73 0.049(8) 0.055(8) 0.048(9) -0.006(6) 0.007(7) -0.002(6)
C74 0.064(9) 0.049(8) 0.075(11) -0.004(7) 0.014(9) 0.011(7)
C75 0.046(7) 0.039(6) 0.043(8) -0.005(5) -0.002(6) 0.012(5)
C76 0.066(10) 0.100(12) 0.042(9) -0.003(8) 0.002(8) 0.000(9)
C77 0.042(7) 0.027(5) 0.036(7) 0.006(4) 0.005(6) 0.004(5)
C78 0.037(7) 0.031(6) 0.044(8) -0.004(5) -0.009(6) 0.001(5)
C79 0.052(8) 0.030(6) 0.049(8) 0.015(5) -0.002(7) 0.002(5)
C80 0.034(7) 0.044(7) 0.043(8) 0.006(5) -0.007(6) -0.001(5)
C81 0.044(8) 0.056(8) 0.052(9) 0.002(6) -0.017(7) -0.004(6)
C82 0.037(7) 0.052(7) 0.051(9) 0.006(6) 0.011(7) -0.004(6)
C83 0.060(9) 0.083(11) 0.048(9) -0.006(7) -0.012(8) 0.017(8)
C84 0.037(7) 0.031(6) 0.034(7) -0.006(5) -0.012(6) 0.008(5)
C85 0.038(7) 0.031(6) 0.039(7) -0.001(5) -0.005(6) 0.004(5)
C86 0.049(8) 0.063(8) 0.043(8) -0.006(6) 0.002(7) -0.002(6)
C87 0.038(7) 0.075(9) 0.048(9) 0.002(6) -0.015(7) -0.007(6)
C88 0.045(7) 0.036(6) 0.034(7) -0.003(5) 0.000(6) -0.005(5)
C89 0.048(8) 0.065(8) 0.029(7) 0.004(5) -0.008(6) -0.001(6)
C90 0.040(7) 0.046(7) 0.042(8) 0.001(5) 0.002(6) -0.003(5)
C91 0.047(8) 0.058(8) 0.049(9) 0.001(6) -0.022(7) -0.009(6)
C92 0.028(6) 0.041(6) 0.042(7) 0.007(5) 0.002(6) 0.004(5)
C93 0.048(7) 0.028(6) 0.053(8) -0.007(5) -0.002(7) 0.007(5)
C94 0.042(7) 0.031(6) 0.068(9) 0.008(6) 0.010(7) 0.007(5)
C95 0.026(6) 0.052(7) 0.043(8) 0.004(5) 0.002(6) 0.003(5)
C96 0.057(8) 0.050(8) 0.042(8) -0.004(6) 0.012(7) 0.003(6)
C97 0.047(7) 0.034(6) 0.050(8) -0.001(5) -0.003(7) 0.001(5)
C98 0.053(8) 0.034(7) 0.096(12) 0.019(7) 0.010(8) -0.003(6)
C99 0.102(15) 0.086(13) 0.131(18) -0.023(12) 0.000(14) -0.020(11)
C100 0.116(23) 0.277(46) 0.185(33) -0.111(30) -0.015(24) 0.005(26)

loop_
_atom_site_label
_atom_site_type_symbol
_atom_site_fract_x
_atom_site_fract_y
_atom_site_fract_z
_atom_site_U_iso_or_equiv
_atom_site_thermal_displace_type
_atom_site_occupancy
_atom_site_calc_flag
_atom_site_refinement_flags
_atom_site_disorder_group
Mo1 Mo 1.19671(5) -0.26533(5) -0.14656(3) 0.0321(3) Uani 1 d . .
Mo2 Mo 1.19509(5) -0.28768(5) -0.21048(3) 0.0313(3) Uani 1 d . .
Mo3 Mo 0.78868(5) 0.04251(5) -0.13670(3) 0.0329(3) Uani 1 d . .
Mo4 Mo 0.79367(5) 0.06172(5) -0.20059(3) 0.0318(3) Uani 1 d . .
Cl1A Cl 1.0083(5) 0.2437(7) 0.3178(4) 0.103(3) Uani 0.728(14) d P 1
Cl2A Cl 0.9044(5) 0.2738(7) 0.3752(4) 0.131(4) Uani 0.728(14) d P 1
Cl1B Cl 1.0185(16) 0.2091(18) 0.3318(11) 0.103(3) Uani 0.272(14) d P 2
Cl2B Cl 0.9225(16) 0.2278(18) 0.3864(11) 0.131(4) Uani 0.272(14) d P 2
Cl3A Cl 0.9376(6) -0.3337(6) 0.0985(4) 0.137(5) Uiso 0.67(2) d P 3
Cl4A Cl 1.0147(5) -0.4188(5) 0.1654(3) 0.110(4) Uiso 0.67(2) d P 3
Cl3B Cl 0.9186(18) -0.3417(18) 0.1314(12) 0.177(14) Uiso 0.33(2) d P 4
Cl4B Cl 1.0407(28) -0.3984(29) 0.1448(16) 0.265(21) Uiso 0.33(2) d P 4
Cl5A Cl 1.0022(6) -0.0345(8) 0.3073(5) 0.105(6) Uiso 0.47(3) d P 5
Cl5B Cl 0.9949(12) -0.0013(15) 0.3325(9) 0.209(11) Uiso 0.53(3) d P 6
C61A C 0.8410(17) -0.3057(18) 0.0077(9) 0.105(9) Uani 0.67(2) d P 7
H61A H 0.8378(17) -0.3489(18) 0.0261(9) 0.157 Uiso 0.67(2) calc PR 7
H61B H 0.8386(17) -0.2590(18) 0.0234(9) 0.157 Uiso 0.67(2) calc PR 7
H61C H 0.8837(17) -0.3078(18) -0.0056(9) 0.157 Uiso 0.67(2) calc PR 7
C61B C 0.7413(33) -0.3831(36) -0.0327(18) 0.105(9) Uani 0.33(2) d P 8
H61D H 0.7489(33) -0.4189(36) -0.0102(18) 0.157 Uiso 0.33(2) calc PR 8
H61E H 0.7548(33) -0.4061(36) -0.0582(18) 0.157 Uiso 0.33(2) calc PR 8
H61F H 0.6936(33) -0.3698(36) -0.0355(18) 0.157 Uiso 0.33(2) calc PR 8
Cl6 Cl 1.1138(9) -0.0430(9) 0.3698(5) 0.286(7) Uiso 1 d . .
Cl7 Cl 0.9415(4) -0.0516(4) -0.0021(2) 0.146(2) Uiso 1 d . .
O1 O 1.0923(4) -0.2291(4) -0.1523(2) 0.033(2) Uani 1 d . .
O2 O 1.0929(3) -0.2468(4) -0.2207(2) 0.034(2) Uani 1 d . .
O3 O 0.8933(4) 0.0091(4) -0.1302(2) 0.037(2) Uani 1 d . .
O4 O 0.8989(4) 0.0209(4) -0.1987(3) 0.036(2) Uani 1 d . .
O5 O 1.2486(5) 0.0826(5) -0.0328(3) 0.068(3) Uani 1 d . .
O6 O 1.2048(7) -0.0492(7) -0.3871(3) 0.091(4) Uani 1 d . .
O7 O 1.4195(8) -0.3310(10) 0.0242(4) 0.123(5) Uani 1 d . .
O8 O 1.4349(5) -0.3514(5) -0.3546(3) 0.060(3) Uani 1 d . .
O9 O 1.0964(6) -0.4678(7) 0.0286(3) 0.079(3) Uani 1 d . .
O10 O 1.0699(4) -0.5755(4) -0.3423(3) 0.046(2) Uani 1 d . .
O11 O 0.7853(7) -0.3082(7) -0.0234(4) 0.091(4) Uani 1 d . .
O12 O 0.7753(6) -0.1473(6) -0.3827(3) 0.074(3) Uani 1 d . .
O13 O 0.5414(5) 0.0852(6) 0.0101(3) 0.068(3) Uani 1 d . .
O14 O 0.5626(5) 0.1257(6) -0.3651(3) 0.064(3) Uani 1 d . .
O15 O 0.9039(5) 0.2244(5) 0.0432(3) 0.057(2) Uani 1 d . .
O16 O 0.9239(5) 0.3394(5) -0.3283(3) 0.055(2) Uani 1 d . .
N1 N 1.2221(4) -0.1447(5) -0.1566(3) 0.030(2) Uani 1 d . .
N2 N 1.2213(4) -0.1709(5) -0.2262(3) 0.031(2) Uani 1 d . .
N3 N 1.3017(5) -0.3020(5) -0.1368(3) 0.038(2) Uani 1 d . .
N4 N 1.2983(5) -0.3273(5) -0.2068(3) 0.034(2) Uani 1 d . .
N5 N 1.1605(4) -0.3779(5) -0.1318(3) 0.033(2) Uani 1 d . .
N6 N 1.1526(4) -0.3993(5) -0.2022(3) 0.033(2) Uani 1 d . .
N7 N 0.7698(5) -0.0798(5) -0.1460(3) 0.039(2) Uani 1 d . .
N8 N 0.7704(5) -0.0549(5) -0.2162(3) 0.036(2) Uani 1 d . .
N9 N 0.6832(4) 0.0744(5) -0.1363(3) 0.034(2) Uani 1 d . .
N10 N 0.6896(4) 0.1003(4) -0.2064(3) 0.031(2) Uani 1 d . .
N11 N 0.8255(5) 0.1545(5) -0.1222(3) 0.038(2) Uani 1 d . .
N12 N 0.8358(5) 0.1749(5) -0.1921(3) 0.034(2) Uani 1 d . .
C1 C 1.0638(6) -0.2241(6) -0.1887(4) 0.034(3) Uani 1 d . .
C2 C 0.9248(6) 0.0022(5) -0.1630(4) 0.035(3) Uani 1 d . .
C3 C 0.9936(5) -0.1877(6) -0.1953(3) 0.033(2) Uani 1 d . .
H3A H 0.9639(5) -0.2247(6) -0.2106(3) 0.039 Uiso 1 calc R .
C4 C 0.9965(6) -0.1154(6) -0.2219(4) 0.040(3) Uani 1 d . .
H4A H 1.0222(6) -0.1265(6) -0.2462(4) 0.047 Uiso 1 calc R .
H4B H 0.9503(6) -0.1017(6) -0.2318(4) 0.047 Uiso 1 calc R .
C5 C 1.0289(6) -0.0473(6) -0.1991(4) 0.043(3) Uani 1 d . .
H5A H 1.0774(6) -0.0573(6) -0.1934(4) 0.051 Uiso 1 calc R .
H5B H 1.0247(6) -0.0023(6) -0.2169(4) 0.051 Uiso 1 calc R .
C6 C 0.9964(6) -0.0307(6) -0.1586(4) 0.039(3) Uani 1 d . .
H6A H 1.0254(6) 0.0068(6) -0.1432(4) 0.047 Uiso 1 calc R .
C7 C 0.9944(6) -0.1040(6) -0.1315(4) 0.038(3) Uani 1 d . .
H7A H 1.0408(6) -0.1179(6) -0.1222(4) 0.046 Uiso 1 calc R .
H7B H 0.9691(6) -0.0933(6) -0.1070(4) 0.046 Uiso 1 calc R .
C8 C 0.9617(6) -0.1703(6) -0.1546(4) 0.043(3) Uani 1 d . .
H8A H 0.9134(6) -0.1592(6) -0.1603(4) 0.052 Uiso 1 calc R .
H8B H 0.9651(6) -0.2155(6) -0.1370(4) 0.052 Uiso 1 calc R .
C9 C 1.2256(6) -0.1216(6) -0.1947(4) 0.039(3) Uani 1 d . .
H9A H 1.2312(6) -0.0696(6) -0.2001(4) 0.046 Uiso 1 calc R .
C10 C 1.2316(6) -0.0866(6) -0.1250(4) 0.037(3) Uani 1 d . .
C11 C 1.1946(7) -0.0908(7) -0.0886(4) 0.046(3) Uani 1 d . .
H11A H 1.1643(7) -0.1311(7) -0.0849(4) 0.055 Uiso 1 calc R .
C12 C 1.2041(7) -0.0341(8) -0.0582(4) 0.055(4) Uani 1 d . .
H12A H 1.1810(7) -0.0379(8) -0.0338(4) 0.066 Uiso 1 calc R .
C13 C 1.2474(7) 0.0282(7) -0.0638(4) 0.047(3) Uani 1 d . .
C14 C 1.2828(7) 0.0327(7) -0.0991(4) 0.051(3) Uani 1 d . .
H14A H 1.3113(7) 0.0744(7) -0.1034(4) 0.061 Uiso 1 calc R .
C15 C 1.2762(6) -0.0258(6) -0.1287(4) 0.042(3) Uani 1 d . .
H15A H 1.3028(6) -0.0238(6) -0.1518(4) 0.051 Uiso 1 calc R .
C16 C 1.2913(11) 0.1505(9) -0.0388(6) 0.098(7) Uani 1 d . .
H16A H 1.2884(11) 0.1845(9) -0.0154(6) 0.148 Uiso 1 calc R .
H16B H 1.2756(11) 0.1767(9) -0.0639(6) 0.148 Uiso 1 calc R .
H16C H 1.3381(11) 0.1349(9) -0.0411(6) 0.148 Uiso 1 calc R .
C17 C 1.2166(6) -0.1409(5) -0.2673(4) 0.037(3) Uani 1 d . .
C18 C 1.2485(6) -0.1798(6) -0.2986(4) 0.042(3) Uani 1 d . .
H18A H 1.2718(6) -0.2253(6) -0.2926(4) 0.050 Uiso 1 calc R .
C19 C 1.2455(7) -0.1499(8) -0.3392(4) 0.053(3) Uani 1 d . .
H19A H 1.2673(7) -0.1758(8) -0.3601(4) 0.064 Uiso 1 calc R .
C20 C 1.2110(8) -0.0833(8) -0.3484(4) 0.060(4) Uani 1 d . .
C21 C 1.1791(8) -0.0446(7) -0.3169(4) 0.057(4) Uani 1 d . .
H21A H 1.1561(8) 0.0012(7) -0.3228(4) 0.069 Uiso 1 calc R .
C22 C 1.1814(7) -0.0734(7) -0.2772(4) 0.049(3) Uani 1 d . .
H22A H 1.1591(7) -0.0474(7) -0.2566(4) 0.059 Uiso 1 calc R .
C23 C 1.2415(13) -0.0778(12) -0.4189(5) 0.117(8) Uani 1 d . .
H23A H 1.2318(13) -0.0481(12) -0.4436(5) 0.175 Uiso 1 calc R .
H23B H 1.2289(13) -0.1303(12) -0.4240(5) 0.175 Uiso 1 calc R .
H23C H 1.2896(13) -0.0750(12) -0.4111(5) 0.175 Uiso 1 calc R .
C24 C 1.3316(6) -0.3272(6) -0.1704(4) 0.040(3) Uani 1 d . .
H24A H 1.3766(6) -0.3449(6) -0.1679(4) 0.048 Uiso 1 calc R .
C25 C 1.3344(6) -0.3095(6) -0.0974(4) 0.039(3) Uani 1 d . .
C26 C 1.3325(6) -0.2498(7) -0.0680(4) 0.041(3) Uani 1 d . .
H26A H 1.3122(6) -0.2033(7) -0.0758(4) 0.049 Uiso 1 calc R .
C27 C 1.3595(7) -0.2586(8) -0.0284(5) 0.055(4) Uani 1 d . .
H27A H 1.3564(7) -0.2188(8) -0.0093(5) 0.066 Uiso 1 calc R .
C28 C 1.3924(9) -0.3278(12) -0.0160(5) 0.084(5) Uani 1 d . .
C29 C 1.3952(8) -0.3873(10) -0.0444(5) 0.073(4) Uani 1 d . .
H29A H 1.4159(8) -0.4337(10) -0.0369(5) 0.088 Uiso 1 calc R .
C30 C 1.3664(7) -0.3757(8) -0.0845(4) 0.059(4) Uani 1 d . .
H30A H 1.3690(7) -0.4155(8) -0.1036(4) 0.070 Uiso 1 calc R .
C31 C 1.4425(21) -0.4014(20) 0.0398(8) 0.224(21) Uani 1 d . .
H31A H 1.4601(21) -0.3952(20) 0.0681(8) 0.335 Uiso 1 calc R .
H31B H 1.4782(21) -0.4204(20) 0.0231(8) 0.335 Uiso 1 calc R .
H31C H 1.4052(21) -0.4373(20) 0.0389(8) 0.335 Uiso 1 calc R .
C32 C 1.3355(6) -0.3417(6) -0.2431(4) 0.038(3) Uani 1 d . .
C33 C 1.3038(6) -0.3758(5) -0.2775(4) 0.037(3) Uani 1 d . .
H33A H 1.2604(6) -0.3967(5) -0.2752(4) 0.044 Uiso 1 calc R .
C34 C 1.3337(6) -0.3803(6) -0.3150(4) 0.045(3) Uani 1 d . .
H34A H 1.3100(6) -0.4018(6) -0.3380(4) 0.053 Uiso 1 calc R .
C35 C 1.4001(6) -0.3525(6) -0.3183(4) 0.044(3) Uani 1 d . .
C36 C 1.4352(6) -0.3224(7) -0.2830(4) 0.048(3) Uani 1 d . .
H36A H 1.4803(6) -0.3063(7) -0.2848(4) 0.057 Uiso 1 calc R .
C37 C 1.4049(6) -0.3160(7) -0.2460(4) 0.045(3) Uani 1 d . .
H37A H 1.4289(6) -0.2953(7) -0.2229(4) 0.054 Uiso 1 calc R .
C38 C 1.3964(8) -0.3737(9) -0.3917(5) 0.068(4) Uani 1 d . .
H38A H 1.4251(8) -0.3710(9) -0.4149(5) 0.103 Uiso 1 calc R .
H38B H 1.3581(8) -0.3397(9) -0.3963(5) 0.103 Uiso 1 calc R .
H38C H 1.3802(8) -0.4253(9) -0.3887(5) 0.103 Uiso 1 calc R .
C39 C 1.1422(5) -0.4227(6) -0.1643(4) 0.034(3) Uani 1 d . .
H39A H 1.1222(5) -0.4704(6) -0.1600(4) 0.041 Uiso 1 calc R .
C40 C 1.1447(6) -0.4028(6) -0.0912(4) 0.035(3) Uani 1 d . .
C41 C 1.0869(7) -0.4467(7) -0.0832(4) 0.047(3) Uani 1 d . .
H41A H 1.0571(7) -0.4621(7) -0.1052(4) 0.057 Uiso 1 calc R .
C42 C 1.0738(8) -0.4673(8) -0.0433(4) 0.063(4) Uani 1 d . .
H42A H 1.0353(8) -0.4971(8) -0.0388(4) 0.076 Uiso 1 calc R .
C43 C 1.1160(7) -0.4452(8) -0.0093(4) 0.052(3) Uani 1 d . .
C44 C 1.1722(7) -0.4008(8) -0.0174(4) 0.057(4) Uani 1 d . .
H44A H 1.2010(7) -0.3834(8) 0.0046(4) 0.068 Uiso 1 calc R .
C45 C 1.1861(6) -0.3819(7) -0.0573(4) 0.049(3) Uani 1 d . .
H45A H 1.2255(6) -0.3537(7) -0.0616(4) 0.059 Uiso 1 calc R .
C46 C 1.1335(10) -0.4367(11) 0.0636(5) 0.089(6) Uani 1 d . .
H46A H 1.1154(10) -0.4564(11) 0.0886(5) 0.133 Uiso 1 calc R .
H46B H 1.1293(10) -0.3817(11) 0.0632(5) 0.133 Uiso 1 calc R .
H46C H 1.1809(10) -0.4506(11) 0.0627(5) 0.133 Uiso 1 calc R .
C47 C 1.1297(5) -0.4483(6) -0.2371(3) 0.032(3) Uani 1 d . .
C48 C 1.1387(6) -0.5270(6) -0.2364(4) 0.039(3) Uani 1 d . .
H48A H 1.1587(6) -0.5503(6) -0.2127(4) 0.047 Uiso 1 calc R .
C49 C 1.1184(6) -0.5721(6) -0.2708(4) 0.039(3) Uani 1 d . .
H49A H 1.1244(6) -0.6251(6) -0.2700(4) 0.047 Uiso 1 calc R .
C50 C 1.0889(6) -0.5371(7) -0.3062(4) 0.042(3) Uani 1 d . .
C51 C 1.0776(7) -0.4584(7) -0.3065(4) 0.049(3) Uani 1 d . .
H51A H 1.0566(7) -0.4346(7) -0.3298(4) 0.058 Uiso 1 calc R .
C52 C 1.0978(6) -0.4164(6) -0.2720(4) 0.040(3) Uani 1 d . .
H52A H 1.0895(6) -0.3638(6) -0.2722(4) 0.048 Uiso 1 calc R .
C53 C 1.0847(7) -0.6544(7) -0.3437(5) 0.060(4) Uani 1 d . .
H53A H 1.0690(7) -0.6747(7) -0.3703(5) 0.090 Uiso 1 calc R .
H53B H 1.0618(7) -0.6804(7) -0.3221(5) 0.090 Uiso 1 calc R .
H53C H 1.1332(7) -0.6620(7) -0.3396(5) 0.090 Uiso 1 calc R .
C54 C 0.7673(5) -0.1037(6) -0.1852(4) 0.036(3) Uani 1 d . .
H54A H 0.7633(5) -0.1559(6) -0.1908(4) 0.043 Uiso 1 calc R .
C55 C 0.7693(6) -0.1354(6) -0.1145(4) 0.043(3) Uani 1 d . .
C56 C 0.8124(7) -0.1274(7) -0.0793(4) 0.052(4) Uani 1 d . .
H56A H 0.8389(7) -0.0832(7) -0.0763(4) 0.063 Uiso 1 calc R .
C57 C 0.8179(8) -0.1830(8) -0.0478(4) 0.061(4) Uani 1 d . .
H57A H 0.8462(8) -0.1751(8) -0.0239(4) 0.073 Uiso 1 calc R .
C58 C 0.7794(9) -0.2518(7) -0.0532(5) 0.060(4) Uani 1 d . .
C59 C 0.7338(8) -0.2575(8) -0.0864(5) 0.063(4) Uani 1 d . .
H59A H 0.7049(8) -0.2999(8) -0.0883(5) 0.076 Uiso 1 calc R .
C60 C 0.7286(6) -0.2026(7) -0.1178(4) 0.050(3) Uani 1 d . .
H60A H 0.6984(6) -0.2099(7) -0.1409(4) 0.060 Uiso 1 calc R .
C62 C 0.7735(6) -0.0830(6) -0.2575(4) 0.038(3) Uani 1 d . .
C63 C 0.7434(7) -0.0391(7) -0.2897(4) 0.047(3) Uani 1 d . .
H63A H 0.7220(7) 0.0069(7) -0.2835(4) 0.056 Uiso 1 calc R .
C64 C 0.7449(8) -0.0632(7) -0.3314(4) 0.059(4) Uani 1 d . .
H64A H 0.7239(8) -0.0337(7) -0.3525(4) 0.071 Uiso 1 calc R .
C65 C 0.7771(6) -0.1296(7) -0.3407(4) 0.045(3) Uani 1 d . .
C66 C 0.8089(7) -0.1744(7) -0.3095(4) 0.050(3) Uani 1 d . .
H66A H 0.8304(7) -0.2201(7) -0.3161(4) 0.060 Uiso 1 calc R .
C67 C 0.8083(6) -0.1500(6) -0.2681(4) 0.039(3) Uani 1 d . .
H67A H 0.8312(6) -0.1787(6) -0.2472(4) 0.047 Uiso 1 calc R .
C68 C 0.8153(9) -0.2118(9) -0.3940(5) 0.074(5) Uani 1 d . .
H68A H 0.8107(9) -0.2192(9) -0.4236(5) 0.110 Uiso 1 calc R .
H68B H 0.7996(9) -0.2569(9) -0.3802(5) 0.110 Uiso 1 calc R .
H68C H 0.8626(9) -0.2028(9) -0.3857(5) 0.110 Uiso 1 calc R .
C69 C 0.6547(6) 0.0988(6) -0.1718(4) 0.036(3) Uani 1 d . .
H69A H 0.6093(6) 0.1152(6) -0.1730(4) 0.043 Uiso 1 calc R .
C70 C 0.6447(6) 0.0771(6) -0.0999(4) 0.039(3) Uani 1 d . .
C71 C 0.6635(6) 0.0287(7) -0.0669(4) 0.045(3) Uani 1 d . .
H71A H 0.6993(6) -0.0057(7) -0.0698(4) 0.054 Uiso 1 calc R .
C72 C 0.6312(6) 0.0299(8) -0.0301(4) 0.051(3) Uani 1 d . .
H72A H 0.6456(6) -0.0027(8) -0.0084(4) 0.061 Uiso 1 calc R .
C73 C 0.5776(7) 0.0793(7) -0.0255(4) 0.050(3) Uani 1 d . .
C74 C 0.5576(8) 0.1266(8) -0.0579(5) 0.062(4) Uani 1 d . .
H74A H 0.5210(8) 0.1600(8) -0.0550(5) 0.075 Uiso 1 calc R .
C75 C 0.5906(6) 0.1258(6) -0.0944(4) 0.043(3) Uani 1 d . .
H75A H 0.5761(6) 0.1588(6) -0.1159(4) 0.051 Uiso 1 calc R .
C76 C 0.5639(8) 0.0438(10) 0.0452(4) 0.070(4) Uani 1 d . .
H76A H 0.5341(8) 0.0534(10) 0.0674(4) 0.104 Uiso 1 calc R .
H76B H 0.6097(8) 0.0594(10) 0.0538(4) 0.104 Uiso 1 calc R .
H76C H 0.5636(8) -0.0100(10) 0.0388(4) 0.104 Uiso 1 calc R .
C77 C 0.6546(6) 0.1147(6) -0.2450(3) 0.035(3) Uani 1 d . .
C78 C 0.6880(6) 0.1511(6) -0.2762(4) 0.038(3) Uani 1 d . .
H78A H 0.7308(6) 0.1729(6) -0.2700(4) 0.046 Uiso 1 calc R .
C79 C 0.6591(7) 0.1558(6) -0.3167(4) 0.044(3) Uani 1 d . .
H79A H 0.6835(7) 0.1787(6) -0.3374(4) 0.053 Uiso 1 calc R .
C80 C 0.5953(6) 0.1270(7) -0.3261(4) 0.041(3) Uani 1 d . .
C81 C 0.5585(7) 0.0961(7) -0.2950(4) 0.051(3) Uani 1 d . .
H81A H 0.5136(7) 0.0801(7) -0.3008(4) 0.062 Uiso 1 calc R .
C82 C 0.5874(6) 0.0889(7) -0.2552(4) 0.046(3) Uani 1 d . .
H82A H 0.5623(6) 0.0665(7) -0.2347(4) 0.056 Uiso 1 calc R .
C83 C 0.6048(8) 0.1405(9) -0.3995(4) 0.064(4) Uani 1 d . .
H83A H 0.5772(8) 0.1384(9) -0.4251(4) 0.097 Uiso 1 calc R .
H83B H 0.6403(8) 0.1025(9) -0.3999(4) 0.097 Uiso 1 calc R .
H83C H 0.6250(8) 0.1906(9) -0.3964(4) 0.097 Uiso 1 calc R .
C84 C 0.8463(6) 0.1973(6) -0.1534(3) 0.035(3) Uani 1 d . .
H84A H 0.8685(6) 0.2437(6) -0.1477(3) 0.041 Uiso 1 calc R .
C85 C 0.8466(6) 0.1752(6) -0.0811(4) 0.036(3) Uani 1 d . .
C86 C 0.9154(7) 0.1974(7) -0.0694(4) 0.052(3) Uani 1 d . .
H86A H 0.9478(7) 0.1990(7) -0.0896(4) 0.062 Uiso 1 calc R .
C87 C 0.9346(7) 0.2165(8) -0.0288(4) 0.054(3) Uani 1 d . .
H87A H 0.9788(7) 0.2341(8) -0.0223(4) 0.065 Uiso 1 calc R .
C88 C 0.8890(6) 0.2099(6) 0.0022(4) 0.038(3) Uani 1 d . .
C89 C 0.8222(7) 0.1879(7) -0.0087(4) 0.048(3) Uani 1 d . .
H89A H 0.7906(7) 0.1847(7) 0.0119(4) 0.057 Uiso 1 calc R .
C90 C 0.8018(6) 0.1707(7) -0.0491(4) 0.043(3) Uani 1 d . .
H90A H 0.7567(6) 0.1557(7) -0.0552(4) 0.052 Uiso 1 calc R .
C91 C 0.9677(7) 0.2572(7) 0.0541(4) 0.052(3) Uani 1 d . .
H91A H 0.9721(7) 0.2647(7) 0.0837(4) 0.078 Uiso 1 calc R .
H91B H 0.9715(7) 0.3058(7) 0.0403(4) 0.078 Uiso 1 calc R .
H91C H 1.0034(7) 0.2236(7) 0.0458(4) 0.078 Uiso 1 calc R .
C92 C 0.8610(6) 0.2185(6) -0.2251(4) 0.037(3) Uani 1 d . .
C93 C 0.8617(6) 0.2984(6) -0.2244(4) 0.043(3) Uani 1 d . .
H93A H 0.8475(6) 0.3244(6) -0.2012(4) 0.052 Uiso 1 calc R .
C94 C 0.8834(6) 0.3395(6) -0.2583(4) 0.047(3) Uani 1 d . .
H94A H 0.8836(6) 0.3929(6) -0.2573(4) 0.056 Uiso 1 calc R .
C95 C 0.9042(6) 0.3037(7) -0.2926(4) 0.040(3) Uani 1 d . .
C96 C 0.9049(7) 0.2241(7) -0.2928(4) 0.049(3) Uani 1 d . .
H96A H 0.9198(7) 0.1981(7) -0.3159(4) 0.059 Uiso 1 calc R .
C97 C 0.8839(6) 0.1836(7) -0.2597(4) 0.044(3) Uani 1 d . .
H97A H 0.8852(6) 0.1302(7) -0.2606(4) 0.053 Uiso 1 calc R .
C98 C 0.9139(7) 0.4206(7) -0.3312(5) 0.061(4) Uani 1 d . .
H98A H 0.9295(7) 0.4387(7) -0.3572(5) 0.091 Uiso 1 calc R .
H98B H 0.9395(7) 0.4454(7) -0.3086(5) 0.091 Uiso 1 calc R .
H98C H 0.8661(7) 0.4322(7) -0.3296(5) 0.091 Uiso 1 calc R .
C99 C 0.9284(11) 0.2152(12) 0.3341(7) 0.107(7) Uani 1 d . .
C100 C 0.9700(17) -0.3434(25) 0.1592(12) 0.194(17) Uani 1 d . .
C101 C 1.0746(16) 0.0097(17) 0.3236(9) 0.146(9) Uiso 1 d . .
H10B H 0.8503(140) 0.1357(150) -0.1894(79) 0.176 Uiso 1 d . .
C102 C 0.9851(27) 0.0041(28) -0.0293(15) 0.126(16) Uiso 0.50 d P .
C103 C 0.9472(27) 0.1674(31) -0.4177(15) 0.116(15) Uiso 0.50 d P .
C104 C 0.9618(9) 0.2087(12) -0.4119(6) 0.075(5) Uiso 1 d . .
C105 C 0.9484(14) 0.2657(16) -0.4235(9) 0.120(7) Uiso 1 d . .
C106 C 0.9194(19) 0.3296(21) -0.4402(11) 0.172(12) Uiso 1 d . .
C107 C 0.9564(33) 0.2611(33) -0.4589(21) 0.136(19) Uiso 0.50 d P .
C108 C 0.9022(15) 0.1887(17) -0.4926(9) 0.130(9) Uiso 1 d . .
C109 C 0.9164(11) 0.2264(14) -0.5008(7) 0.089(6) Uiso 1 d . .
C110 C 0.9187(31) 0.2726(32) -0.4782(19) 0.122(16) Uiso 0.50 d P .

loop_
_atom_type_symbol
_atom_type_description
_atom_type_scat_dispersion_real
_atom_type_scat_dispersion_imag
_atom_type_scat_source
C C 0.0033 0.0016 'International Tables Vol C Tables 4.2.6.8 and 6.1.1.4'
H H 0.0000 0.0000 'International Tables Vol C Tables 4.2.6.8 and 6.1.1.4'
N N 0.0061 0.0033 'International Tables Vol C Tables 4.2.6.8 and 6.1.1.4'
O O 0.0106 0.0060 'International Tables Vol C Tables 4.2.6.8 and 6.1.1.4'
Cl Cl 0.1484 0.1585 'International Tables Vol C Tables 4.2.6.8 and 6.1.1.4'
Mo Mo -1.6832 0.6857 'International Tables Vol C Tables 4.2.6.8 and 6.1.1.4'

loop_
_geom_angle_atom_site_label_1
_geom_angle_atom_site_label_2
_geom_angle_atom_site_label_3
_geom_angle
_geom_angle_site_symmetry_1
_geom_angle_site_symmetry_3
_geom_angle_publ_flag
Mo2 Mo1 O1 90.5(2) . . y
Mo2 Mo1 N5 93.4(2) . . y
O1 Mo1 N5 87.9(3) . . y
Mo2 Mo1 N3 92.8(3) . . y
O1 Mo1 N3 176.6(3) . . y
N5 Mo1 N3 91.2(3) . . y
Mo2 Mo1 N1 91.5(2) . . y
O1 Mo1 N1 85.8(3) . . y
N5 Mo1 N1 172.1(3) . . y
N3 Mo1 N1 94.8(3) . . y
Mo1 Mo2 O2 93.0(2) . . y
Mo1 Mo2 N4 92.5(3) . . y
O2 Mo2 N4 174.3(3) . . y
Mo1 Mo2 N6 91.8(2) . . y
O2 Mo2 N6 87.4(3) . . y
N4 Mo2 N6 94.1(3) . . y
Mo1 Mo2 N2 93.6(2) . . y
O2 Mo2 N2 83.2(3) . . y
N4 Mo2 N2 94.7(3) . . y
N6 Mo2 N2 169.4(4) . . y
Mo4 Mo3 N11 92.0(3) . . y
Mo4 Mo3 O3 92.5(2) . . y
N11 Mo3 O3 85.2(3) . . y
Mo4 Mo3 N9 93.6(2) . . y
N11 Mo3 N9 94.3(3) . . y
O3 Mo3 N9 173.9(3) . . y
Mo4 Mo3 N7 92.2(2) . . y
N11 Mo3 N7 168.9(4) . . y
O3 Mo3 N7 84.3(3) . . y
N9 Mo3 N7 95.7(3) . . y
Mo3 Mo4 N8 93.3(3) . . y
Mo3 Mo4 N10 92.3(2) . . y
N8 Mo4 N10 95.1(3) . . y
Mo3 Mo4 N12 93.5(3) . . y
N8 Mo4 N12 168.0(3) . . y
N10 Mo4 N12 94.5(3) . . y
Mo3 Mo4 O4 90.9(2) . . y
N8 Mo4 O4 83.4(3) . . y
N10 Mo4 O4 176.6(3) . . y
N12 Mo4 O4 86.6(3) . . y
C102 Cl7 C102 67.2(28) . 3_755 n
C1 O1 Mo1 117.9(6) . . y
C1 O2 Mo2 116.0(7) . . y
C2 O3 Mo3 117.1(7) . . y
C2 O4 Mo4 116.1(7) . . y
C13 O5 C16 116.6(10) . . n
C20 O6 C23 119.4(14) . . n
C28 O7 C31 118.5(21) . . n
C35 O8 C38 116.1(11) . . n
C43 O9 C46 116.4(11) . . n
C50 O10 C53 117.3(10) . . n
C58 O11 C61A 119.7(17) . . n
C58 O11 C61B 115.8(25) . . n
C65 O12 C68 116.0(11) . . n
C73 O13 C76 118.7(11) . . n
C80 O14 C83 116.1(10) . . n
C88 O15 C91 117.4(9) . . n
C95 O16 C98 117.2(10) . . n
C9 N1 C10 116.0(9) . . y
C9 N1 Mo1 117.5(7) . . y
C10 N1 Mo1 126.4(7) . . y
C9 N2 C17 118.1(9) . . y
C9 N2 Mo2 115.9(7) . . y
C17 N2 Mo2 124.0(7) . . y
C24 N3 C25 120.3(10) . . y
C24 N3 Mo1 116.1(8) . . y
C25 N3 Mo1 123.0(7) . . y
C24 N4 C32 118.7(9) . . y
C24 N4 Mo2 118.2(7) . . y
C32 N4 Mo2 122.3(8) . . y
C39 N5 C40 118.3(9) . . y
C39 N5 Mo1 116.1(7) . . y
C40 N5 Mo1 124.8(7) . . y
C39 N6 C47 118.4(9) . . y
C39 N6 Mo2 118.7(7) . . y
C47 N6 Mo2 122.8(7) . . y
C54 N7 C55 117.9(9) . . y
C54 N7 Mo3 115.8(7) . . y
C55 N7 Mo3 125.8(8) . . y
C54 N8 C62 119.5(9) . . y
C54 N8 Mo4 117.1(8) . . y
C62 N8 Mo4 121.9(7) . . y
C69 N9 C70 119.0(9) . . y
C69 N9 Mo3 116.2(7) . . y
C70 N9 Mo3 124.6(8) . . y
C69 N10 C77 119.4(9) . . y
C69 N10 Mo4 116.7(7) . . y
C77 N10 Mo4 123.1(6) . . y
C84 N11 C85 118.6(9) . . y
C84 N11 Mo3 117.5(7) . . y
C85 N11 Mo3 121.3(7) . . y
C84 N12 C92 120.6(10) . . y
C84 N12 Mo4 115.7(7) . . y
C92 N12 Mo4 123.1(7) . . y
O2 C1 O1 122.3(10) . . y
O2 C1 C3 117.3(11) . . y
O1 C1 C3 120.4(9) . . y
O3 C2 O4 122.9(10) . . y
O3 C2 C6 116.7(11) . . y
O4 C2 C6 120.3(10) . . y
C8 C3 C1 112.1(10) . . y
C8 C3 C4 110.4(8) . . y
C1 C3 C4 111.2(9) . . y
C5 C4 C3 113.7(10) . . y
C6 C5 C4 112.4(9) . . y
C2 C6 C5 115.0(11) . . y
C2 C6 C7 108.4(9) . . y
C5 C6 C7 110.7(9) . . y
C8 C7 C6 112.4(10) . . y
C7 C8 C3 113.5(9) . . y
N1 C9 N2 121.1(10) . . y
C15 C10 C11 117.7(10) . . n
C15 C10 N1 122.5(9) . . n
C11 C10 N1 119.8(9) . . n
C12 C11 C10 119.4(11) . . n
C11 C12 C13 121.3(11) . . n
C14 C13 O5 125.1(11) . . n
C14 C13 C12 119.4(11) . . n
O5 C13 C12 115.5(10) . . n
C13 C14 C15 119.5(11) . . n
C10 C15 C14 122.5(11) . . n
C18 C17 C22 118.9(11) . . n
C18 C17 N2 119.1(10) . . n
C22 C17 N2 122.0(10) . . n
C17 C18 C19 119.7(11) . . n
C20 C19 C18 120.7(11) . . n
C19 C20 O6 125.4(13) . . n
C19 C20 C21 119.3(13) . . n
O6 C20 C21 115.3(13) . . n
C22 C21 C20 120.5(12) . . n
C21 C22 C17 121.0(12) . . n
N4 C24 N3 120.4(11) . . y
C30 C25 N3 122.4(11) . . n
C30 C25 C26 116.6(13) . . n
N3 C25 C26 120.9(10) . . n
C27 C26 C25 121.4(12) . . n
C26 C27 C28 120.5(14) . . n
O7 C28 C29 124.3(18) . . n
O7 C28 C27 116.5(17) . . n
C29 C28 C27 119.2(17) . . n
C28 C29 C30 118.2(16) . . n
C25 C30 C29 124.1(14) . . n
C33 C32 N4 120.3(10) . . n
C33 C32 C37 118.0(10) . . n
N4 C32 C37 121.5(11) . . n
C32 C33 C34 122.4(11) . . n
C33 C34 C35 119.5(12) . . n
O8 C35 C34 125.0(12) . . n
O8 C35 C36 116.0(11) . . n
C34 C35 C36 119.1(11) . . n
C37 C36 C35 121.4(12) . . n
C36 C37 C32 119.3(12) . . n
N6 C39 N5 119.6(9) . . y
C45 C40 C41 116.5(11) . . n
C45 C40 N5 119.9(10) . . n
C41 C40 N5 123.6(11) . . n
C42 C41 C40 120.7(13) . . n
C41 C42 C43 122.0(12) . . n
O9 C43 C44 127.0(13) . . n
O9 C43 C42 116.1(11) . . n
C44 C43 C42 116.9(12) . . n
C45 C44 C43 121.0(13) . . n
C44 C45 C40 122.8(12) . . n
C52 C47 C48 117.8(10) . . n
C52 C47 N6 119.8(9) . . n
C48 C47 N6 122.3(10) . . n
C47 C48 C49 121.0(11) . . n
C50 C49 C48 119.2(10) . . n
O10 C50 C51 116.1(11) . . n
O10 C50 C49 123.9(10) . . n
C51 C50 C49 120.0(11) . . n
C52 C51 C50 118.9(12) . . n
C51 C52 C47 123.0(11) . . n
N8 C54 N7 121.1(9) . . y
C56 C55 N7 119.6(11) . . n
C56 C55 C60 117.4(12) . . n
N7 C55 C60 122.9(13) . . n
C55 C56 C57 122.8(13) . . n
C56 C57 C58 118.4(15) . . n
C59 C58 O11 121.5(14) . . n
C59 C58 C57 118.7(13) . . n
O11 C58 C57 119.6(17) . . n
C58 C59 C60 122.6(14) . . n
C59 C60 C55 119.7(15) . . n
C63 C62 C67 118.0(11) . . n
C63 C62 N8 117.9(10) . . n
C67 C62 N8 124.1(11) . . n
C62 C63 C64 120.9(12) . . n
C65 C64 C63 119.9(13) . . n
C64 C65 O12 114.7(12) . . n
C64 C65 C66 121.0(12) . . n
O12 C65 C66 124.3(11) . . n
C65 C66 C67 119.2(11) . . n
C66 C67 C62 120.9(12) . . n
N9 C69 N10 121.2(10) . . y
C75 C70 C71 116.6(10) . . n
C75 C70 N9 124.8(11) . . n
C71 C70 N9 118.6(10) . . n
C72 C71 C70 122.4(11) . . n
C71 C72 C73 119.6(12) . . n
C74 C73 C72 119.0(11) . . n
C74 C73 O13 116.5(12) . . n
C72 C73 O13 124.5(12) . . n
C73 C74 C75 121.1(12) . . n
C70 C75 C74 121.2(12) . . n
C78 C77 N10 119.6(10) . . n
C78 C77 C82 116.9(11) . . n
N10 C77 C82 123.3(9) . . n
C77 C78 C79 121.4(11) . . n
C80 C79 C78 120.3(11) . . n
C79 C80 C81 119.6(12) . . n
C79 C80 O14 125.5(11) . . n
C81 C80 O14 114.9(11) . . n
C82 C81 C80 120.5(12) . . n
C81 C82 C77 121.1(11) . . n
N12 C84 N11 120.7(10) . . y
C90 C85 N11 121.1(10) . . n
C90 C85 C86 116.4(11) . . n
N11 C85 C86 122.4(10) . . n
C87 C86 C85 121.1(11) . . n
C86 C87 C88 120.8(12) . . n
O15 C88 C87 125.0(11) . . n
O15 C88 C89 116.4(10) . . n
C87 C88 C89 118.6(11) . . n
C90 C89 C88 121.3(11) . . n
C89 C90 C85 121.8(11) . . n
C97 C92 C93 117.0(10) . . n
C97 C92 N12 121.0(10) . . n
C93 C92 N12 122.0(10) . . n
C94 C93 C92 120.5(11) . . n
C95 C94 C93 121.4(11) . . n
C94 C95 O16 125.6(11) . . n
C94 C95 C96 118.0(10) . . n
O16 C95 C96 116.3(10) . . n
C97 C96 C95 120.7(11) . . n
C96 C97 C92 122.3(11) . . n
Cl1A C99 Cl2A 110.0(11) . . n
Cl2B C99 Cl1B 99.8(20) . . n
Cl3B C100 Cl4B 114.7(29) . . n
Cl4A C100 Cl3A 109.3(16) . . n
Cl5B C101 Cl6 99.1(18) . . n
Cl5A C101 Cl6 109.0(17) . . n
Cl7 C102 Cl7 112.8(28) . 3_755 n
Cl7 C102 C102 64.0(25) . 3_755 n
Cl7 C102 C102 48.8(23) 3_755 3_755 n
C104 C103 C105 27.8(33) . . n
C103 C104 C105 132.3(54) . . n
C103 C104 C107 105.4(48) . . n
C105 C104 C107 39.8(23) . . n
C104 C105 C107 103.3(40) . . n
C104 C105 C106 168.1(35) . . n
C107 C105 C106 75.0(37) . . n
C104 C105 C103 19.9(23) . . n
C107 C105 C103 92.3(37) . . n
C106 C105 C103 148.8(33) . . n
C104 C105 C110 116.6(29) . . n
C107 C105 C110 27.4(37) . . n
C106 C105 C110 57.0(24) . . n
C103 C105 C110 99.4(27) . . n
C105 C106 C107 46.9(27) . . n
C105 C106 C110 77.0(32) . . n
C107 C106 C110 35.9(28) . . n
C110 C107 C105 118.7(75) . . n
C110 C107 C106 74.1(57) . . n
C105 C107 C106 58.1(32) . . n
C110 C107 C109 39.5(47) . . n
C105 C107 C109 138.6(51) . . n
C106 C107 C109 113.3(46) . . n
C110 C107 C104 132.1(65) . . n
C105 C107 C104 36.9(25) . . n
C106 C107 C104 94.3(37) . . n
C109 C107 C104 121.1(36) . . n
C110 C107 C108 53.0(50) . . n
C105 C107 C108 119.6(44) . . n
C106 C107 C108 117.9(41) . . n
C109 C107 C108 22.8(13) . . n
C104 C107 C108 98.4(30) . . n
C109 C108 C110 39.3(30) . . n
C109 C108 C107 55.7(33) . . n
C110 C108 C107 29.3(25) . . n
C108 C109 C110 114.0(45) . . n
C108 C109 C107 101.5(38) . . n
C110 C109 C107 34.3(37) . . n
C107 C110 C109 106.2(72) . . n
C107 C110 C108 97.7(61) . . n
C109 C110 C108 26.6(21) . . n
C107 C110 C106 69.9(57) . . n
C109 C110 C106 170.9(55) . . n
C108 C110 C106 144.4(43) . . n
C107 C110 C105 33.9(46) . . n
C109 C110 C105 126.5(49) . . n
C108 C110 C105 105.8(34) . . n
C106 C110 C105 46.0(22) . . n

loop_
_geom_bond_atom_site_label_1
_geom_bond_atom_site_label_2
_geom_bond_distance
_geom_bond_site_symmetry_2
_geom_bond_publ_flag
Mo1 Mo2 2.0884(14) . y
Mo1 O1 2.134(7) . y
Mo1 N5 2.145(8) . y
Mo1 N3 2.155(10) . y
Mo1 N1 2.187(8) . y
Mo2 O2 2.130(7) . y
Mo2 N4 2.130(9) . y
Mo2 N6 2.135(8) . y
Mo2 N2 2.163(8) . y
Mo3 Mo4 2.0871(14) . y
Mo3 N11 2.122(9) . y
Mo3 O3 2.126(8) . y
Mo3 N9 2.136(9) . y
Mo3 N7 2.179(9) . y
Mo4 N8 2.134(8) . y
Mo4 N10 2.141(8) . y
Mo4 N12 2.147(9) . y
Mo4 O4 2.173(7) . y
Cl1A C99 1.75(2) . n
Cl2A C99 1.75(2) . n
Cl1B C99 1.77(4) . n
Cl2B C99 1.70(4) . n
Cl3A C100 2.02(4) . n
Cl4A C100 1.58(4) . n
Cl3B C100 1.31(4) . n
Cl4B C100 1.76(6) . n
Cl5A C101 1.67(3) . n
Cl5B C101 1.61(3) . n
C61A O11 1.44(3) . n
C61B O11 1.58(7) . n
Cl6 C101 1.87(3) . n
Cl7 C102 1.59(5) . n
Cl7 C102 1.90(5) 3_755 n
O1 C1 1.269(13) . y
O2 C1 1.265(12) . y
O3 C2 1.258(13) . y
O4 C2 1.269(13) . y
O5 C13 1.373(14) . n
O5 C16 1.47(2) . n
O6 C20 1.38(2) . n
O6 C23 1.37(2) . n
O7 C28 1.37(2) . n
O7 C31 1.39(3) . n
O8 C35 1.382(14) . n
O8 C38 1.43(2) . n
O9 C43 1.354(15) . n
O9 C46 1.41(2) . n
O10 C50 1.371(15) . n
O10 C53 1.405(15) . n
O11 C58 1.37(2) . n
O12 C65 1.39(2) . n
O12 C68 1.43(2) . n
O13 C73 1.381(14) . n
O13 C76 1.39(2) . n
O14 C80 1.38(2) . n
O14 C83 1.44(2) . n
O15 C88 1.354(14) . n
O15 C91 1.40(2) . n
O16 C95 1.378(14) . n
O16 C98 1.429(14) . n
N1 C9 1.293(14) . y
N1 C10 1.436(14) . y
N2 C9 1.325(14) . y
N2 C17 1.419(15) . y
N3 C24 1.328(14) . y
N3 C25 1.39(2) . y
N4 C24 1.31(2) . y
N4 C32 1.430(14) . y
N5 C39 1.335(14) . y
N5 C40 1.426(14) . y
N6 C39 1.313(14) . y
N6 C47 1.459(14) . y
N7 C54 1.323(15) . y
N7 C55 1.40(2) . y
N8 C54 1.313(14) . y
N8 C62 1.420(15) . y
N9 C69 1.314(14) . y
N9 C70 1.424(14) . y
N10 C69 1.335(13) . y
N10 C77 1.408(15) . y
N11 C84 1.332(14) . y
N11 C85 1.408(15) . y
N12 C84 1.309(14) . y
N12 C92 1.413(14) . y
C1 C3 1.52(2) . y
C2 C6 1.51(2) . y
C3 C8 1.510(15) . y
C3 C4 1.53(2) . y
C4 C5 1.52(2) . y
C5 C6 1.51(2) . y
C6 C7 1.55(2) . y
C7 C8 1.50(2) . y
C10 C15 1.38(2) . n
C10 C11 1.41(2) . n
C11 C12 1.39(2) . n
C12 C13 1.39(2) . n
C13 C14 1.36(2) . n
C14 C15 1.39(2) . n
C17 C18 1.39(2) . n
C17 C22 1.39(2) . n
C18 C19 1.40(2) . n
C19 C20 1.37(2) . n
C20 C21 1.39(2) . n
C21 C22 1.37(2) . n
C25 C30 1.36(2) . n
C25 C26 1.41(2) . n
C26 C27 1.36(2) . n
C27 C28 1.41(2) . n
C28 C29 1.38(2) . n
C29 C30 1.39(2) . n
C32 C33 1.37(2) . n
C32 C37 1.44(2) . n
C33 C34 1.37(2) . n
C34 C35 1.39(2) . n
C35 C36 1.40(2) . n
C36 C37 1.36(2) . n
C40 C45 1.37(2) . n
C40 C41 1.40(2) . n
C41 C42 1.37(2) . n
C42 C43 1.39(2) . n
C43 C44 1.38(2) . n
C44 C45 1.36(2) . n
C47 C52 1.37(2) . n
C47 C48 1.383(15) . n
C48 C49 1.39(2) . n
C49 C50 1.39(2) . n
C50 C51 1.39(2) . n
C51 C52 1.37(2) . n
C55 C56 1.38(2) . n
C55 C60 1.42(2) . n
C56 C57 1.40(2) . n
C57 C58 1.42(2) . n
C58 C59 1.35(2) . n
C59 C60 1.39(2) . n
C62 C63 1.39(2) . n
C62 C67 1.40(2) . n
C63 C64 1.40(2) . n
C64 C65 1.36(2) . n
C65 C66 1.39(2) . n
C66 C67 1.40(2) . n
C70 C75 1.38(2) . n
C70 C71 1.39(2) . n
C71 C72 1.37(2) . n
C72 C73 1.37(2) . n
C73 C74 1.37(2) . n
C74 C75 1.37(2) . n
C77 C78 1.379(15) . n
C77 C82 1.41(2) . n
C78 C79 1.39(2) . n
C79 C80 1.36(2) . n
C80 C81 1.37(2) . n
C81 C82 1.37(2) . n
C85 C90 1.39(2) . n
C85 C86 1.43(2) . n
C86 C87 1.38(2) . n
C87 C88 1.38(2) . n
C88 C89 1.39(2) . n
C89 C90 1.37(2) . n
C92 C97 1.36(2) . n
C92 C93 1.39(2) . n
C93 C94 1.39(2) . n
C94 C95 1.35(2) . n
C95 C96 1.39(2) . n
C96 C97 1.36(2) . n
C102 Cl7 1.90(5) 3_755 n
C102 C102 1.94(10) 3_755 n
C103 C104 0.79(5) . n
C103 C105 1.72(6) . n
C104 C105 1.09(3) . n
C104 C107 1.76(7) . n
C105 C107 1.16(6) . n
C105 C106 1.35(4) . n
C105 C110 1.83(7) . n
C106 C107 1.53(6) . n
C106 C110 1.57(6) . n
C107 C110 0.96(7) . n
C107 C109 1.63(7) . n
C107 C108 1.94(7) . n
C108 C109 0.77(3) . n
C108 C110 1.56(6) . n
C109 C110 1.08(5) . n
